data_4101853
loop_
_publ_author_name
'Benjamin J. Coe'
'Simon P. Foxon'
'Elizabeth C. Harper'
'Madeleine Helliwell'
'James Raftery'
'Catherine A. Swanson'
'Bruce S. Brunschwig'
'Koen Clays'
'Edith Franz'
'Javier Gar\'in'
'Jes\'us Orduna'
'Peter N. Horton'
'Michael B. Hursthouse'

_publ_section_title
;
 Evolution of Linear Absorption and Nonlinear Optical Properties in
 V-Shaped Ruthenium(II)-Based Chromophores
;
_journal_name_full 'Journal of the American Chemical Society'
_journal_page_first 1706
_journal_page_last 1723
_journal_paper_doi 10.1021/ja908667p
_journal_volume 132
_journal_year 2010
_chemical_formula_sum 'C11 H11 I N2'
_chemical_formula_weight 298.12
_space_group_IT_number 61
_symmetry_cell_setting orthorhombic
_symmetry_space_group_name_Hall '-P 2ac 2ab'
_symmetry_space_group_name_H-M 'P b c a'
_atom_sites_solution_hydrogens geom
_atom_sites_solution_primary direct
_atom_sites_solution_secondary difmap
_audit_creation_method SHELXL-97
_cell_angle_alpha 90.00
_cell_angle_beta 90.00
_cell_angle_gamma 90.00
_cell_formula_units_Z 8
_cell_length_a 16.4397(15)
_cell_length_b 7.3508(6)
_cell_length_c 18.6167(16)
_cell_measurement_reflns_used 4342
_cell_measurement_temperature 100(2)
_cell_measurement_theta_max 26.39
_cell_measurement_theta_min 2.19
_cell_volume 2249.7(3)
_computing_cell_refinement 'Bruker SMART'
_computing_data_collection 'Bruker SMART'
_computing_data_reduction 'Bruker SAINT'
_computing_molecular_graphics 'Bruker SHELXTL'
_computing_publication_material 'Bruker SHELXTL'
_computing_structure_refinement 'SHELXL-97 (Sheldrick, 1997)'
_computing_structure_solution 'SHELXS-97 (Sheldrick, 1990)'
_diffrn_ambient_temperature 100(2)
_diffrn_measured_fraction_theta_full 0.999
_diffrn_measured_fraction_theta_max 0.999
_diffrn_measurement_device_type 'CCD area detector'
_diffrn_measurement_method 'phi and omega scans'
_diffrn_radiation_monochromator graphite
_diffrn_radiation_source 'fine-focus sealed tube'
_diffrn_radiation_type MoK\a
_diffrn_radiation_wavelength 0.71073
_diffrn_reflns_av_R_equivalents 0.0338
_diffrn_reflns_av_sigmaI/netI 0.0259
_diffrn_reflns_limit_h_max 18
_diffrn_reflns_limit_h_min -20
_diffrn_reflns_limit_k_max 5
_diffrn_reflns_limit_k_min -9
_diffrn_reflns_limit_l_max 23
_diffrn_reflns_limit_l_min -23
_diffrn_reflns_number 11936
_diffrn_reflns_theta_full 26.40
_diffrn_reflns_theta_max 26.40
_diffrn_reflns_theta_min 2.19
_exptl_absorpt_coefficient_mu 2.810
_exptl_absorpt_correction_T_max 0.7664
_exptl_absorpt_correction_T_min 0.4484
_exptl_absorpt_correction_type multi-scan
_exptl_absorpt_process_details SADABS
_exptl_crystal_colour colourless
_exptl_crystal_density_diffrn 1.760
_exptl_crystal_density_method 'not measured'
_exptl_crystal_description needle
_exptl_crystal_F_000 1152
_exptl_crystal_size_max 0.34
_exptl_crystal_size_mid 0.10
_exptl_crystal_size_min 0.10
_refine_diff_density_max 2.101
_refine_diff_density_min -0.595
_refine_diff_density_rms 0.122
_refine_ls_extinction_method none
_refine_ls_goodness_of_fit_ref 1.120
_refine_ls_hydrogen_treatment constr
_refine_ls_matrix_type full
_refine_ls_number_parameters 128
_refine_ls_number_reflns 2307
_refine_ls_number_restraints 0
_refine_ls_restrained_S_all 1.120
_refine_ls_R_factor_all 0.0452
_refine_ls_R_factor_gt 0.0355
_refine_ls_shift/su_max 0.001
_refine_ls_shift/su_mean 0.000
_refine_ls_structure_factor_coef Fsqd
_refine_ls_weighting_details 'calc w=1/[\s^2^(Fo^2^)+(0.0323P)^2^+7.9929P] where P=(Fo^2^+2Fc^2^)/3'
_refine_ls_weighting_scheme calc
_refine_ls_wR_factor_gt 0.0797
_refine_ls_wR_factor_ref 0.0838
_reflns_number_gt 1901
_reflns_number_total 2307
_reflns_threshold_expression >2sigma(I)
_cod_data_source_file ja908667p_si_002_4.cif
_cod_data_source_block '[MeQ+]I'
_cod_database_code 4101853

loop_
_symmetry_equiv_pos_as_xyz
'x, y, z'
'-x+1/2, -y, z+1/2'
'-x, y+1/2, -z+1/2'
'x+1/2, -y+1/2, -z'
'-x, -y, -z'
'x-1/2, y, -z-1/2'
'x, -y-1/2, z-1/2'
'-x-1/2, y-1/2, z'

loop_
_atom_site_label
_atom_site_type_symbol
_atom_site_fract_x
_atom_site_fract_y
_atom_site_fract_z
_atom_site_U_iso_or_equiv
_atom_site_adp_type
_atom_site_occupancy
_atom_site_symmetry_multiplicity
_atom_site_calc_flag
_atom_site_refinement_flags
_atom_site_disorder_assembly
_atom_site_disorder_group
I1 I 0.567887(17) 0.32210(4) 0.128570(14) 0.02315(11) Uani 1 1 d . . .
N1 N 0.9050(3) 0.1696(5) 0.63402(19) 0.0240(8) Uani 1 1 d . . .
N2 N 0.7169(3) -0.0382(6) 0.3045(2) 0.0294(9) Uani 1 1 d . . .
C1 C 0.8271(3) 0.1140(7) 0.6333(2) 0.0264(10) Uani 1 1 d . . .
H1 H 0.7992 0.0964 0.6774 0.032 Uiso 1 1 calc R . .
C2 C 0.7878(3) 0.0825(6) 0.5699(2) 0.0241(10) Uani 1 1 d . . .
H2 H 0.7329 0.0422 0.5702 0.029 Uiso 1 1 calc R . .
C3 C 0.8279(3) 0.1091(6) 0.5047(2) 0.0228(9) Uani 1 1 d . . .
C4 C 0.9076(3) 0.1753(6) 0.5076(2) 0.0254(10) Uani 1 1 d . . .
H4 H 0.9365 0.1991 0.4644 0.031 Uiso 1 1 calc R . .
C5 C 0.9441(3) 0.2059(6) 0.5723(2) 0.0270(10) Uani 1 1 d . . .
H5 H 0.9978 0.2535 0.5737 0.032 Uiso 1 1 calc R . .
C6 C 0.7890(3) 0.0654(5) 0.4351(2) 0.0196(9) Uani 1 1 d . . .
C7 C 0.7050(3) 0.0567(6) 0.4279(2) 0.0258(10) Uani 1 1 d . . .
H7 H 0.6706 0.0857 0.4672 0.031 Uiso 1 1 calc R . .
C8 C 0.6721(3) 0.0049(6) 0.3623(2) 0.0288(11) Uani 1 1 d . . .
H8 H 0.6145 -0.0002 0.3581 0.035 Uiso 1 1 calc R . .
C9 C 0.7975(3) -0.0269(7) 0.3118(2) 0.0283(10) Uani 1 1 d . . .
H9 H 0.8305 -0.0554 0.2714 0.034 Uiso 1 1 calc R . .
C10 C 0.8356(3) 0.0241(7) 0.3750(2) 0.0271(10) Uani 1 1 d . . .
H10 H 0.8933 0.0308 0.3772 0.033 Uiso 1 1 calc R . .
C11 C 0.9481(3) 0.1894(7) 0.7029(3) 0.0325(11) Uani 1 1 d . . .
H11A H 0.9085 0.2103 0.7414 0.049 Uiso 1 1 calc R . .
H11B H 0.9855 0.2929 0.7002 0.049 Uiso 1 1 calc R . .
H11C H 0.9789 0.0781 0.7130 0.049 Uiso 1 1 calc R . .

loop_
_atom_site_aniso_label
_atom_site_aniso_U_11
_atom_site_aniso_U_22
_atom_site_aniso_U_33
_atom_site_aniso_U_23
_atom_site_aniso_U_13
_atom_site_aniso_U_12
I1 0.02223(17) 0.02315(17) 0.02408(17) -0.00138(12) 0.00022(12) -0.00035(12)
N1 0.034(2) 0.0157(18) 0.0227(19) 0.0044(15) -0.0014(16) -0.0054(16)
N2 0.038(3) 0.027(2) 0.0234(19) -0.0008(16) -0.0038(17) -0.0026(19)
C1 0.027(2) 0.028(2) 0.025(2) -0.0013(19) 0.0045(19) 0.003(2)
C2 0.025(2) 0.021(2) 0.026(2) 0.0029(18) 0.0019(19) 0.0021(19)
C3 0.029(2) 0.017(2) 0.023(2) 0.0021(18) 0.0003(18) 0.0033(19)
C4 0.030(2) 0.022(2) 0.025(2) 0.0048(19) 0.0022(18) 0.000(2)
C5 0.032(3) 0.020(2) 0.029(2) 0.0010(19) 0.001(2) -0.003(2)
C6 0.028(2) 0.011(2) 0.019(2) 0.0038(15) 0.0016(18) -0.0001(17)
C7 0.029(3) 0.027(3) 0.021(2) 0.0009(18) 0.0022(19) 0.001(2)
C8 0.028(2) 0.027(3) 0.032(2) -0.003(2) -0.005(2) -0.003(2)
C9 0.038(3) 0.027(2) 0.020(2) -0.0032(19) 0.006(2) -0.004(2)
C10 0.025(2) 0.034(3) 0.022(2) 0.000(2) 0.0009(19) -0.002(2)
C11 0.038(3) 0.031(3) 0.028(2) 0.003(2) -0.006(2) 0.001(2)

loop_
_atom_type_symbol
_atom_type_description
_atom_type_scat_dispersion_real
_atom_type_scat_dispersion_imag
_atom_type_scat_source
C C 0.0033 0.0016 'International Tables Vol C Tables 4.2.6.8 and 6.1.1.4'
H H 0.0000 0.0000 'International Tables Vol C Tables 4.2.6.8 and 6.1.1.4'
N N 0.0061 0.0033 'International Tables Vol C Tables 4.2.6.8 and 6.1.1.4'
I I -0.4742 1.8119 'International Tables Vol C Tables 4.2.6.8 and 6.1.1.4'

loop_
_geom_angle_atom_site_label_1
_geom_angle_atom_site_label_2
_geom_angle_atom_site_label_3
_geom_angle
_geom_angle_site_symmetry_1
_geom_angle_site_symmetry_3
_geom_angle_publ_flag
C5 N1 C1 120.5(4) . . ?
C5 N1 C11 119.7(4) . . ?
C1 N1 C11 119.7(4) . . ?
C9 N2 C8 116.7(4) . . ?
N1 C1 C2 120.7(4) . . ?
N1 C1 H1 119.6 . . ?
C2 C1 H1 119.6 . . ?
C1 C2 C3 120.3(4) . . ?
C1 C2 H2 119.9 . . ?
C3 C2 H2 119.9 . . ?
C2 C3 C4 117.2(4) . . ?
C2 C3 C6 121.8(4) . . ?
C4 C3 C6 121.0(4) . . ?
C5 C4 C3 120.3(4) . . ?
C5 C4 H4 119.9 . . ?
C3 C4 H4 119.9 . . ?
N1 C5 C4 120.8(5) . . ?
N1 C5 H5 119.6 . . ?
C4 C5 H5 119.6 . . ?
C7 C6 C10 117.4(4) . . ?
C7 C6 C3 121.7(4) . . ?
C10 C6 C3 120.9(4) . . ?
C6 C7 C8 119.0(4) . . ?
C6 C7 H7 120.5 . . ?
C8 C7 H7 120.5 . . ?
N2 C8 C7 123.8(5) . . ?
N2 C8 H8 118.1 . . ?
C7 C8 H8 118.1 . . ?
N2 C9 C10 123.5(4) . . ?
N2 C9 H9 118.2 . . ?
C10 C9 H9 118.2 . . ?
C9 C10 C6 119.6(4) . . ?
C9 C10 H10 120.2 . . ?
C6 C10 H10 120.2 . . ?
N1 C11 H11A 109.5 . . ?
N1 C11 H11B 109.5 . . ?
H11A C11 H11B 109.5 . . ?
N1 C11 H11C 109.5 . . ?
H11A C11 H11C 109.5 . . ?
H11B C11 H11C 109.5 . . ?

loop_
_geom_bond_atom_site_label_1
_geom_bond_atom_site_label_2
_geom_bond_distance
_geom_bond_site_symmetry_2
_geom_bond_publ_flag
N1 C5 1.343(6) . ?
N1 C1 1.344(6) . ?
N1 C11 1.472(6) . ?
N2 C9 1.335(6) . ?
N2 C8 1.342(6) . ?
C1 C2 1.366(6) . ?
C1 H1 0.9500 . ?
C2 C3 1.396(6) . ?
C2 H2 0.9500 . ?
C3 C4 1.399(7) . ?
C3 C6 1.480(6) . ?
C4 C5 1.364(7) . ?
C4 H4 0.9500 . ?
C5 H5 0.9500 . ?
C6 C7 1.388(7) . ?
C6 C10 1.391(6) . ?
C7 C8 1.389(6) . ?
C7 H7 0.9500 . ?
C8 H8 0.9500 . ?
C9 C10 1.385(6) . ?
C9 H9 0.9500 . ?
C10 H10 0.9500 . ?
C11 H11A 0.9800 . ?
C11 H11B 0.9800 . ?
C11 H11C 0.9800 . ?

loop_
_geom_torsion_atom_site_label_1
_geom_torsion_atom_site_label_2
_geom_torsion_atom_site_label_3
_geom_torsion_atom_site_label_4
_geom_torsion
_geom_torsion_site_symmetry_1
_geom_torsion_site_symmetry_2
_geom_torsion_site_symmetry_3
_geom_torsion_site_symmetry_4
_geom_torsion_publ_flag
C5 N1 C1 C2 4.1(7) . . . . ?
C11 N1 C1 C2 -175.4(4) . . . . ?
N1 C1 C2 C3 -0.5(7) . . . . ?
C1 C2 C3 C4 -2.5(7) . . . . ?
C1 C2 C3 C6 176.1(4) . . . . ?
C2 C3 C4 C5 2.0(7) . . . . ?
C6 C3 C4 C5 -176.6(4) . . . . ?
C1 N1 C5 C4 -4.6(7) . . . . ?
C11 N1 C5 C4 174.9(5) . . . . ?
C3 C4 C5 N1 1.4(7) . . . . ?
C2 C3 C6 C7 22.5(7) . . . . ?
C4 C3 C6 C7 -159.0(4) . . . . ?
C2 C3 C6 C10 -154.8(4) . . . . ?
C4 C3 C6 C10 23.7(7) . . . . ?
C10 C6 C7 C8 1.0(7) . . . . ?
C3 C6 C7 C8 -176.4(4) . . . . ?
C9 N2 C8 C7 -1.0(7) . . . . ?
C6 C7 C8 N2 0.1(7) . . . . ?
C8 N2 C9 C10 0.7(7) . . . . ?
N2 C9 C10 C6 0.4(8) . . . . ?
C7 C6 C10 C9 -1.3(7) . . . . ?
C3 C6 C10 C9 176.1(4) . . . . ?

loop_
_cod_related_entry_id
_cod_related_entry_database
_cod_related_entry_code
1 ChemSpider 34945
